data_2023071
loop_
_publ_author_name
'Hanauer, Thomas'
'Seichter, Wilhelm'
'Mazik, Monika'

_publ_section_title
;
 Crystal structure and Hirshfeld surface analysis of
 4,4'-di-meth-oxy-biphenyl-3,3',5,5'-tetra-carb-oxy-lic acid dihydrate.
;
_journal_coeditor_code EX2080
_journal_issue 'Pt 4'
_journal_name_full 'Acta crystallographica. Section E, Crystallographic communications'
_journal_page_first 413
_journal_page_last 417
_journal_paper_doi 10.1107/S2056989024002305
_journal_volume 80
_journal_year 2024
_chemical_formula_iupac 'C18 H14 O10, 2H2 O'
_chemical_formula_moiety 'C18 H14 O10, 2(H2 O)'
_chemical_formula_sum 'C18 H18 O12'
_chemical_formula_weight 426.32
_chemical_name_systematic
;
4,4'-Dimethoxybiphenyl-3,3',5,5'-tetracarboxylic acid dihydrate
;
_space_group_crystal_system tetragonal
_space_group_IT_number 110
_space_group_name_Hall 'I 4bw -2c'
_space_group_name_H-M_alt 'I 41 c d'
_atom_sites_solution_hydrogens mixed
_audit_creation_method SHELXL-2018/3
_cell_angle_alpha 90
_cell_angle_beta 90
_cell_angle_gamma 90
_cell_formula_units_Z 8
_cell_length_a 24.069(3)
_cell_length_b 24.069(3)
_cell_length_c 6.4468(8)
_cell_measurement_reflns_used 1164
_cell_measurement_temperature 123(2)
_cell_measurement_theta_max 23.31
_cell_measurement_theta_min 3.67
_cell_volume 3734.7(8)
_computing_cell_refinement
;
X-AREA (Stoe & Cie, 2002)
;
_computing_data_collection
;
X-AREA (Stoe & Cie, 2002)
;
_computing_data_reduction
;
X-RED (Stoe & Cie, 2002)
;
_computing_molecular_graphics
;
XP in SHELXTL (Sheldrick, 2008)
;
_computing_publication_material
;
<i>WinGX</i> (Farrugia, 2012), <i>publCIF</i> (Westrip, 2010),
<i>ShelXle</i>
(H\"ubschle <i>et al.</i>,  2011)
;
_computing_structure_refinement
;
<i>SHELXL2018/3</i> (Sheldrick, 2015b)
;
_computing_structure_solution
;
<i>SHELXT2018/2</i> (Sheldrick, 2015a)
;
_diffrn_ambient_temperature 123(2)
_diffrn_detector 'image plate (34 cm diameter)'
_diffrn_detector_area_resol_mean 6.67
_diffrn_measured_fraction_theta_full 0.998
_diffrn_measured_fraction_theta_max 0.998
_diffrn_measurement_device '2-circle goniometer'
_diffrn_measurement_device_type 'Stoe IPDS 2T'
_diffrn_measurement_method 'rotation method'
_diffrn_radiation_monochromator 'plane graphite'
_diffrn_radiation_type 'Mo K\a'
_diffrn_radiation_wavelength 0.71073
_diffrn_reflns_av_R_equivalents 0.0546
_diffrn_reflns_av_unetI/netI 0.0351
_diffrn_reflns_limit_h_max 30
_diffrn_reflns_limit_h_min -30
_diffrn_reflns_limit_k_max 30
_diffrn_reflns_limit_k_min -30
_diffrn_reflns_limit_l_max 8
_diffrn_reflns_limit_l_min -7
_diffrn_reflns_number 14573
_diffrn_reflns_theta_full 25.242
_diffrn_reflns_theta_max 26.481
_diffrn_reflns_theta_min 2.676
_diffrn_source 'sealed X-ray tube, 12 x 0.4 mm long-fine focus'
_diffrn_source_current 40
_diffrn_source_power 2.000
_diffrn_source_voltage 50
_exptl_absorpt_coefficient_mu 0.130
_exptl_absorpt_correction_type none
_exptl_crystal_colour colorless
_exptl_crystal_density_diffrn 1.516
_exptl_crystal_description needle
_exptl_crystal_F_000 1776
_exptl_crystal_size_max 0.400
_exptl_crystal_size_mid 0.025
_exptl_crystal_size_min 0.025
_refine_diff_density_max 0.219
_refine_diff_density_min -0.196
_refine_ls_abs_structure_details
;
Flack <i>x</i> determined using 575 quotients
[(<i>I</i>^+^)-(<i>I</i>^-^)]/[(<i>I</i>^+^)+(<i>I</i>^-^)]
(Parsons <i>et al.</i>,  2013)
;
_refine_ls_abs_structure_Flack -2.2(10)
_refine_ls_extinction_method none
_refine_ls_goodness_of_fit_ref 1.083
_refine_ls_hydrogen_treatment mixed
_refine_ls_matrix_type full
_refine_ls_number_parameters 153
_refine_ls_number_reflns 1914
_refine_ls_number_restraints 4
_refine_ls_restrained_S_all 1.083
_refine_ls_R_factor_all 0.0617
_refine_ls_R_factor_gt 0.0394
_refine_ls_shift/su_max 0.000
_refine_ls_shift/su_mean 0.000
_refine_ls_structure_factor_coef Fsqd
_refine_ls_weighting_details 'w=1/[\s^2^(Fo^2^)+(0.0377P)^2^+2.9912P] where P=(Fo^2^+2Fc^2^)/3'
_refine_ls_weighting_scheme calc
_refine_ls_wR_factor_gt 0.0824
_refine_ls_wR_factor_ref 0.0929
_reflns_number_gt 1502
_reflns_number_total 1914
_reflns_threshold_expression 'I > 2\s(I)'
_cod_data_source_file ex2080.cif
_cod_data_source_block I
_cod_depositor_comments 'Adding full bibliography for 2023071.cif.'
_cod_original_cell_volume 3734.6(9)
_cod_database_code 2023071
_shelx_space_group_comment
;
The symmetry employed for this shelxl refinement is uniquely defined
by the following loop, which should always be used as a source of
symmetry information in preference to the above space-group names.
They are only intended as comments.
;
_shelx_estimated_absorpt_t_min 0.950
_shelx_estimated_absorpt_t_max 0.997

loop_
_space_group_symop_operation_xyz
'x, y, z'
'-x+1/2, -y+1/2, z+1/2'
'-y, x+1/2, z+1/4'
'y+1/2, -x, z+3/4'
'x, -y, z+1/2'
'-x+1/2, y+1/2, z'
'-y, -x+1/2, z+3/4'
'y+1/2, x, z+1/4'
'x+1/2, y+1/2, z+1/2'
'-x+1, -y+1, z+1'
'-y+1/2, x+1, z+3/4'
'y+1, -x+1/2, z+5/4'
'x+1/2, -y+1/2, z+1'
'-x+1, y+1, z+1/2'
'-y+1/2, -x+1, z+5/4'
'y+1, x+1/2, z+3/4'

loop_
_atom_site_type_symbol
_atom_site_label
_atom_site_fract_x
_atom_site_fract_y
_atom_site_fract_z
_atom_site_U_iso_or_equiv
_atom_site_adp_type
_atom_site_calc_flag
_atom_site_occupancy
_atom_site_disorder_assembly
_atom_site_disorder_group
O O1 0.51833(11) 0.31455(13) 0.2339(6) 0.0237(8) Uani d 1 . .
O O2 0.42995(12) 0.28601(12) 0.2186(6) 0.0239(8) Uani d 1 . .
H H1O2 0.449(3) 0.256(3) 0.185(12) 0.05(2) Uiso d 1 . .
O O3 0.35137(11) 0.35799(11) 0.3165(6) 0.0179(5) Uani d 1 . .
O O4 0.28338(12) 0.43760(11) 0.4265(6) 0.0248(8) Uani d 1 . .
H H1O4 0.2495(15) 0.450(3) 0.443(13) 0.07(2) Uiso d 1 . .
O O5 0.31378(12) 0.52496(11) 0.4093(6) 0.0222(7) Uani d 1 . .
C C1 0.39269(17) 0.39659(18) 0.3264(9) 0.0140(6) Uani d 1 . .
C C2 0.37996(17) 0.45289(16) 0.3673(7) 0.0140(9) Uani d 1 . .
C C3 0.42244(16) 0.49250(17) 0.3661(6) 0.0127(9) Uani d 1 . .
H H3 0.413302 0.530267 0.392110 0.015 Uiso calc 1 . .
C C4 0.47773(17) 0.47854(17) 0.3282(9) 0.0124(5) Uani d 1 . .
C C5 0.48953(17) 0.42264(17) 0.2878(7) 0.0137(9) Uani d 1 . .
H H5 0.526771 0.412055 0.259073 0.016 Uiso calc 1 . .
C C6 0.44816(17) 0.38202(16) 0.2884(7) 0.0142(9) Uani d 1 . .
C C7 0.46785(15) 0.32382(17) 0.2435(7) 0.0156(9) Uani d 1 . .
C C8 0.33949(17) 0.32976(16) 0.5113(7) 0.0271(9) Uani d 1 . .
H H8A 0.308463 0.303926 0.491492 0.041 Uiso calc 1 . .
H H8B 0.329565 0.357244 0.617154 0.041 Uiso calc 1 . .
H H8C 0.372435 0.309100 0.556346 0.041 Uiso calc 1 . .
C C9 0.32219(16) 0.47463(15) 0.4027(8) 0.0155(9) Uani d 1 . .
O O6 0.30431(14) 0.28767(14) -0.0127(6) 0.0401(8) Uani d 1 . .
H H1O6 0.302(2) 0.2570(16) 0.070(7) 0.042(15) Uiso d 1 . .
H H2O6 0.321(3) 0.309(3) 0.084(9) 0.09(3) Uiso d 1 . .

loop_
_atom_site_aniso_label
_atom_site_aniso_U_11
_atom_site_aniso_U_22
_atom_site_aniso_U_33
_atom_site_aniso_U_12
_atom_site_aniso_U_13
_atom_site_aniso_U_23
O1 0.0149(13) 0.0148(15) 0.041(2) 0.0036(10) 0.0022(14) -0.0036(15)
O2 0.0179(13) 0.0110(15) 0.043(2) -0.0020(11) 0.0022(14) -0.0074(15)
O3 0.0136(13) 0.0131(13) 0.0270(12) -0.0032(9) 0.0003(12) -0.0021(12)
O4 0.0101(14) 0.0168(14) 0.047(2) 0.0004(10) 0.0038(15) -0.0043(14)
O5 0.0126(13) 0.0170(13) 0.037(2) 0.0036(10) 0.0038(15) -0.0010(14)
C1 0.0113(19) 0.0159(19) 0.0146(14) -0.0022(11) -0.0012(17) 0.0004(17)
C2 0.0126(19) 0.0133(18) 0.016(2) 0.0019(15) -0.0009(17) -0.0020(17)
C3 0.0131(17) 0.0119(18) 0.013(2) -0.0007(14) -0.0030(18) -0.0004(17)
C4 0.0117(19) 0.0137(19) 0.0118(14) 0.0007(10) -0.0030(16) -0.0001(17)
C5 0.0093(17) 0.0163(19) 0.016(2) 0.0034(14) -0.0002(17) -0.0001(19)
C6 0.019(2) 0.0106(19) 0.014(2) -0.0002(15) 0.0004(18) -0.0002(17)
C7 0.0157(17) 0.0125(19) 0.019(2) -0.0012(15) 0.0031(19) 0.0006(17)
C8 0.022(2) 0.024(2) 0.035(2) -0.0026(16) 0.0039(18) 0.0104(18)
C9 0.0138(19) 0.0166(18) 0.016(2) 0.0024(15) -0.0012(18) 0.0016(17)
O6 0.045(2) 0.0366(18) 0.039(2) -0.0051(15) -0.0063(16) -0.0029(16)

loop_
_atom_type_symbol
_atom_type_description
_atom_type_scat_dispersion_real
_atom_type_scat_dispersion_imag
_atom_type_scat_source
C C 0.0033 0.0016 'International Tables Vol C Tables 4.2.6.8 and 6.1.1.4'
H H 0.0000 0.0000 'International Tables Vol C Tables 4.2.6.8 and 6.1.1.4'
O O 0.0106 0.0060 'International Tables Vol C Tables 4.2.6.8 and 6.1.1.4'

loop_
_geom_angle_atom_site_label_1
_geom_angle_atom_site_label_2
_geom_angle_atom_site_label_3
_geom_angle_site_symmetry_1
_geom_angle_site_symmetry_3
_geom_angle
_geom_angle_publ_flag
C7 O2 H1O2 . . 105(4) ?
C1 O3 C8 . . 114.9(4) ?
C9 O4 H1O4 . . 117(5) ?
O3 C1 C6 . . 121.1(4) ?
O3 C1 C2 . . 120.3(4) ?
C6 C1 C2 . . 118.6(2) ?
C3 C2 C1 . . 119.6(4) ?
C3 C2 C9 . . 116.1(3) ?
C1 C2 C9 . . 124.2(3) ?
C4 C3 C2 . . 122.3(4) ?
C4 C3 H3 . . 118.8 ?
C2 C3 H3 . . 118.8 ?
C3 C4 C5 . . 117.3(2) ?
C3 C4 C4 . 10_554 121.3(5) ?
C5 C4 C4 . 10_554 121.4(5) ?
C6 C5 C4 . . 121.9(4) ?
C6 C5 H5 . . 119.1 ?
C4 C5 H5 . . 119.1 ?
C5 C6 C1 . . 120.3(4) ?
C5 C6 C7 . . 115.2(4) ?
C1 C6 C7 . . 124.5(3) ?
O1 C7 O2 . . 123.9(4) ?
O1 C7 C6 . . 119.1(4) ?
O2 C7 C6 . . 117.0(3) ?
O3 C8 H8A . . 109.5 ?
O3 C8 H8B . . 109.5 ?
H8A C8 H8B . . 109.5 ?
O3 C8 H8C . . 109.5 ?
H8A C8 H8C . . 109.5 ?
H8B C8 H8C . . 109.5 ?
O5 C9 O4 . . 123.6(4) ?
O5 C9 C2 . . 120.1(4) ?
O4 C9 C2 . . 116.4(3) ?
H1O6 O6 H2O6 . . 95(6) ?

loop_
_geom_bond_atom_site_label_1
_geom_bond_atom_site_label_2
_geom_bond_site_symmetry_2
_geom_bond_distance
_geom_bond_publ_flag
O1 C7 . 1.237(4) ?
O2 C7 . 1.298(5) ?
O2 H1O2 . 0.88(6) ?
O3 C1 . 1.363(4) ?
O3 C8 . 1.456(5) ?
O4 C9 . 1.300(5) ?
O4 H1O4 . 0.88(3) ?
O5 C9 . 1.229(4) ?
C1 C6 . 1.402(6) ?
C1 C2 . 1.414(6) ?
C2 C3 . 1.398(6) ?
C2 C9 . 1.503(6) ?
C3 C4 . 1.394(6) ?
C3 H3 . 0.9500 ?
C4 C5 . 1.400(6) ?
C4 C4 10_554 1.489(6) ?
C5 C6 . 1.396(6) ?
C5 H5 . 0.9500 ?
C6 C7 . 1.507(6) ?
C8 H8A . 0.9800 ?
C8 H8B . 0.9800 ?
C8 H8C . 0.9800 ?
O6 H1O6 . 0.91(3) ?
O6 H2O6 . 0.90(3) ?

loop_
_geom_hbond_atom_site_label_D
_geom_hbond_atom_site_label_H
_geom_hbond_atom_site_label_A
_geom_hbond_site_symmetry_A
_geom_hbond_distance_DH
_geom_hbond_distance_HA
_geom_hbond_distance_DA
_geom_hbond_angle_DHA
_geom_hbond_publ_flag
O2 H1O2 O5 7_654 0.88(6) 1.80(6) 2.663(4) 166(7) yes
O4 H1O4 O1 15_554 0.88(3) 1.74(3) 2.611(4) 174(7) yes
O6 H1O6 O6 12_454 0.91(3) 1.86(3) 2.768(4) 173(5) yes
O6 H2O6 O3 . 0.90(3) 2.04(3) 2.941(5) 174(7) yes

loop_
_geom_torsion_atom_site_label_1
_geom_torsion_atom_site_label_2
_geom_torsion_atom_site_label_3
_geom_torsion_atom_site_label_4
_geom_torsion_site_symmetry_1
_geom_torsion_site_symmetry_2
_geom_torsion_site_symmetry_3
_geom_torsion_site_symmetry_4
_geom_torsion
_geom_torsion_publ_flag
C8 O3 C1 C6 . . . . 90.3(6) ?
C8 O3 C1 C2 . . . . -92.3(6) ?
O3 C1 C2 C3 . . . . -176.6(5) ?
C6 C1 C2 C3 . . . . 0.9(9) ?
O3 C1 C2 C9 . . . . 0.1(8) ?
C6 C1 C2 C9 . . . . 177.6(4) ?
C1 C2 C3 C4 . . . . -0.8(8) ?
C9 C2 C3 C4 . . . . -177.8(4) ?
C2 C3 C4 C5 . . . . 0.9(8) ?
C2 C3 C4 C4 . . . 10_554 -179.9(3) ?
C3 C4 C5 C6 . . . . -1.1(8) ?
C4 C4 C5 C6 10_554 . . . 179.7(3) ?
C4 C5 C6 C1 . . . . 1.2(8) ?
C4 C5 C6 C7 . . . . -179.6(5) ?
O3 C1 C6 C5 . . . . 176.4(4) ?
C2 C1 C6 C5 . . . . -1.1(9) ?
O3 C1 C6 C7 . . . . -2.7(8) ?
C2 C1 C6 C7 . . . . 179.8(4) ?
C5 C6 C7 O1 . . . . 8.4(7) ?
C1 C6 C7 O1 . . . . -172.4(5) ?
C5 C6 C7 O2 . . . . -172.1(4) ?
C1 C6 C7 O2 . . . . 7.1(7) ?
C3 C2 C9 O5 . . . . 6.7(7) ?
C1 C2 C9 O5 . . . . -170.1(5) ?
C3 C2 C9 O4 . . . . -172.8(4) ?
C1 C2 C9 O4 . . . . 10.4(7) ?
